data_7247893
loop_
_publ_author_name
'Donaldson, Marryllyn E.'
'Dais, Tyson N.'
'Rowlands, Gareth J.'
'Matheson, Brodie E.'
'Plieger, Paul G.'

_publ_section_title
;
 Adaptable 2,5-bis((1,2,3-triazol-4-yl)methoxy)pyrazine ligands for the
 simple self-assembly of homoleptic 1D coordination polymers
;
_journal_issue 4
_journal_name_full CrystEngComm
_journal_page_first 504
_journal_page_last 516
_journal_paper_doi 10.1039/D3CE01143G
_journal_volume 26
_journal_year 2024
_chemical_formula_moiety 'C26 H26 Cu N8 O2, 2(C F3 O3 S)'
_chemical_formula_sum 'C28 H26 Cu F6 N8 O8 S2'
_chemical_formula_weight 844.23
_space_group_crystal_system triclinic
_space_group_IT_number 2
_space_group_name_Hall '-P 1'
_space_group_name_H-M_alt 'P -1'
_atom_sites_solution_hydrogens geom
_atom_sites_solution_primary direct
_atom_sites_solution_secondary difmap
_audit_creation_date 2023-10-13
_audit_creation_method
;
Olex2 1.5
(compiled 2023.08.24 svn.re1ec1418 for OlexSys, GUI svn.r6817)
;
_audit_update_record
;
2023-10-14 deposited with the CCDC.	2023-12-13 downloaded from the CCDC.
;
_cell_angle_alpha 77.929(4)
_cell_angle_beta 85.530(4)
_cell_angle_gamma 80.670(4)
_cell_formula_units_Z 1
_cell_length_a 6.8471(4)
_cell_length_b 7.8394(5)
_cell_length_c 16.1936(9)
_cell_measurement_reflns_used 5252
_cell_measurement_temperature 100
_cell_measurement_theta_max 75.41
_cell_measurement_theta_min 2.79
_cell_volume 837.89(9)
_computing_cell_refinement 'SAINT V8.40B (?, 2016)'
_computing_data_reduction 'SAINT V8.40B (?, 2016)'
_computing_molecular_graphics 'Olex2 1.5 (Dolomanov et al., 2009)'
_computing_publication_material 'Olex2 1.5 (Dolomanov et al., 2009)'
_computing_structure_refinement 'XL  (Sheldrick, 2008)'
_computing_structure_solution 'olex2.solve 1.5 (Bourhis et al., 2015)'
_diffrn_ambient_temperature 100
_diffrn_measured_fraction_theta_full 0.983
_diffrn_measured_fraction_theta_max 0.982
_diffrn_measurement_device_type 'D8 Venture'
_diffrn_measurement_method '\f and \w scans'
_diffrn_radiation_type CuK\a
_diffrn_radiation_wavelength 1.54178
_diffrn_reflns_av_R_equivalents 0.0677
_diffrn_reflns_av_unetI/netI 0.0653
_diffrn_reflns_Laue_measured_fraction_full 0.983
_diffrn_reflns_Laue_measured_fraction_max 0.982
_diffrn_reflns_limit_h_max 8
_diffrn_reflns_limit_h_min -8
_diffrn_reflns_limit_k_max 9
_diffrn_reflns_limit_k_min -9
_diffrn_reflns_limit_l_max 19
_diffrn_reflns_limit_l_min -19
_diffrn_reflns_number 11258
_diffrn_reflns_point_group_measured_fraction_full 0.983
_diffrn_reflns_point_group_measured_fraction_max 0.982
_diffrn_reflns_theta_full 67.679
_diffrn_reflns_theta_max 68.245
_diffrn_reflns_theta_min 2.793
_exptl_absorpt_coefficient_mu 2.954
_exptl_absorpt_correction_T_max 0.7540
_exptl_absorpt_correction_T_min 0.4621
_exptl_absorpt_correction_type multi-scan
_exptl_absorpt_process_details
;
SADABS-2016/2 (Bruker,2016/2) was used for absorption correction.
wR2(int) was 0.1883 before and 0.1074 after correction.
The Ratio of minimum to maximum transmission is 0.6129.
The \l/2 correction factor is Not present.
;
_exptl_crystal_colour violet
_exptl_crystal_colour_primary violet
_exptl_crystal_density_diffrn 1.673
_exptl_crystal_description needle
_exptl_crystal_F_000 429
_exptl_crystal_recrystallization_method 'Et2O into MeCN/MeOH solution'
_exptl_crystal_size_max 0.16
_exptl_crystal_size_mid 0.05
_exptl_crystal_size_min 0.02
_refine_diff_density_max 1.482
_refine_diff_density_min -1.077
_refine_diff_density_rms 0.132
_refine_ls_extinction_coef 0.0078(16)
_refine_ls_extinction_expression Fc^*^=kFc[1+0.001xFc^2^\l^3^/sin(2\q)]^-1/4^
_refine_ls_extinction_method 'SHELXL-2019/1 (Sheldrick 2019)'
_refine_ls_goodness_of_fit_ref 1.039
_refine_ls_hydrogen_treatment constr
_refine_ls_matrix_type full
_refine_ls_number_parameters 329
_refine_ls_number_reflns 3034
_refine_ls_number_restraints 324
_refine_ls_restrained_S_all 1.012
_refine_ls_R_factor_all 0.1420
_refine_ls_R_factor_gt 0.1185
_refine_ls_shift/su_max 0.000
_refine_ls_shift/su_mean 0.000
_refine_ls_structure_factor_coef Fsqd
_refine_ls_weighting_details 'w=1/[\s^2^(Fo^2^)+(0.1022P)^2^+8.9997P] where P=(Fo^2^+2Fc^2^)/3'
_refine_ls_weighting_scheme calc
_refine_ls_wR_factor_gt 0.2791
_refine_ls_wR_factor_ref 0.2945
_reflns_Friedel_coverage 0.000
_reflns_number_gt 2325
_reflns_number_total 3034
_reflns_threshold_expression 'I > 2\s(I)'
_cod_data_source_file d3ce01143g2.cif
_cod_data_source_block DT1_4C
_cod_depositor_comments 'Adding full bibliography for 7247889--7247898.cif.'
_cod_database_code 7247893
_shelx_shelxl_version_number 2019/1
_shelx_space_group_comment
;
The symmetry employed for this shelxl refinement is uniquely defined
by the following loop, which should always be used as a source of
symmetry information in preference to the above space-group names.
They are only intended as comments.
;
_shelx_estimated_absorpt_t_max 0.943
_shelx_estimated_absorpt_t_min 0.649
_olex2_refinement_description
;
1. Fixed Uiso
 At 1.2 times of:
  All C(H) groups, All C(H,H) groups
2. Restrained distances
 S6-O7 = S6-O2 = S6-O9
 1.44 with sigma of 0.02
 C2-F3 = C2-F4 = C2-F5
 1.33 with sigma of 0.02
 C2-S6
 1.82 with sigma of 0.02
 C2-O9
 2.57 with sigma of 0.04
 C2-O7
 2.58 with sigma of 0.04
 C2-O2
 2.56 with sigma of 0.04
 F3-F4 \\sim F4-F5 \\sim F5-F3
 with sigma of 0.04
 C2-F3 \\sim C2-F4 \\sim C2-F5
 with sigma of 0.02
 S6-O7 \\sim S6-O2 \\sim S6-O9
 with sigma of 0.02
 O7-O2 \\sim O2-O9 \\sim O7-O9
 with sigma of 0.04
 C2-O7 \\sim C2-O2 \\sim C2-O9
 with sigma of 0.04
 S6-F3 \\sim S6-F4 \\sim S6-F5
 with sigma of 0.04
 C2-F5 \\sim C2A-F5A
 with sigma of 0.02
 F4-S6 \\sim F4A-S6A
 with sigma of 0.04
 C2-F3 \\sim C2A-F3A
 with sigma of 0.02
 F3-F5 \\sim F3A-F5A
 with sigma of 0.04
 S6-O7 \\sim S6A-O7A
 with sigma of 0.02
 C2-F4 \\sim C2A-F4A
 with sigma of 0.02
 C2-S6 \\sim C2A-S6A
 with sigma of 0.02
 S6-O2 \\sim S6A-O1A
 with sigma of 0.02
 S6-O9 \\sim S6A-O9A
 with sigma of 0.02
 F5-S6 \\sim F5A-S6A
 with sigma of 0.04
 O7-O9 \\sim O7A-O9A
 with sigma of 0.04
 F3-S6 \\sim F3A-S6A
 with sigma of 0.04
 F4-F5 \\sim F4A-F5A
 with sigma of 0.04
 O2-O9 \\sim O1A-O9A
 with sigma of 0.04
 F3-F4 \\sim F3A-F4A
 with sigma of 0.04
 O7-O2 \\sim O7A-O1A
 with sigma of 0.04
 C2-O7 \\sim C2A-O7A
 with sigma of 0.04
 C2-O2 \\sim C2A-O1A
 with sigma of 0.04
 C2-O9 \\sim C2A-O9A
 with sigma of 0.04
 C3-C5 \\sim C3A-C5A
 with sigma of 0.04
 N4-C4 \\sim N4A-C4A
 with sigma of 0.04
 C4-C5 \\sim C4A-C5A
 with sigma of 0.02
 C3-C8 \\sim C3A-C8A
 with sigma of 0.04
 C4-C8 \\sim C4A-C8A
 with sigma of 0.02
 C6-C8 \\sim C6A-C8A
 with sigma of 0.04
 C4-C7 \\sim C4A-C7A
 with sigma of 0.04
 C3-C4 \\sim C3A-C4A
 with sigma of 0.02
 N3-C5 \\sim N3-C5A
 with sigma of 0.04
 C5-C8 \\sim C5A-C8A
 with sigma of 0.04
 C3-C6 \\sim C3A-C6A
 with sigma of 0.04
 C00I-N4 \\sim C00I-N4A
 with sigma of 0.02
 C4-C9 \\sim C4A-C9A
 with sigma of 0.04
 C3-C7 \\sim C3A-C7A
 with sigma of 0.02
 C7-C9 \\sim C7A-C9A
 with sigma of 0.04
 C00I-C5 \\sim C00I-C5A
 with sigma of 0.04
 C6-C7 \\sim C6A-C7A
 with sigma of 0.02
 C6-C9 \\sim C6A-C9A
 with sigma of 0.02
 N3-N4 \\sim N3-N4A
 with sigma of 0.02
 N4-C5 \\sim N4A-C5A
 with sigma of 0.02
 C8-C9 \\sim C8A-C9A
 with sigma of 0.02
 N2-N3 \\sim N2-N3A
 with sigma of 0.02
 N3-N4 \\sim N3A-N4
 with sigma of 0.02
 N3-N4A \\sim N3A-N4A
 with sigma of 0.02
3. Uiso/Uaniso restraints and constraints
C2 \\sim F3 \\sim F4 \\sim F5 \\sim S6 \\sim O7 \\sim O2 \\sim O9: within 2A
with sigma of 0.04 and sigma for terminal atoms of 0.08 within 2A
Uanis(N3) \\sim Ueq, Uanis(N4) \\sim Ueq, Uanis(N4A) \\sim Ueq, Uanis(C5) \\sim
Ueq, Uanis(C5A) \\sim Ueq, Uanis(C4) \\sim Ueq, Uanis(C4A) \\sim Ueq, Uanis(C3)
\\sim Ueq, Uanis(C8A) \\sim Ueq, Uanis(C8) \\sim Ueq, Uanis(C9) \\sim Ueq,
Uanis(C9A) \\sim Ueq, Uanis(C6) \\sim Ueq, Uanis(C7) \\sim Ueq, Uanis(C7A)
\\sim Ueq, Uanis(C3A) \\sim Ueq: with sigma of 0.01 and sigma for terminal
atoms of 0.02
Uanis(N4) \\sim Ueq, Uanis(N3) \\sim Ueq, Uanis(N4A) \\sim Ueq, Uanis(C5) \\sim
Ueq, Uanis(C5A) \\sim Ueq, Uanis(C4) \\sim Ueq, Uanis(C4A) \\sim Ueq,
Uanis(C8A) \\sim Ueq, Uanis(C3) \\sim Ueq, Uanis(C3A) \\sim Ueq, Uanis(C8)
\\sim Ueq, Uanis(C9) \\sim Ueq, Uanis(C9A) \\sim Ueq, Uanis(C6) \\sim Ueq,
Uanis(C7) \\sim Ueq, Uanis(C6A) \\sim Ueq, Uanis(C7A) \\sim Ueq: with sigma of
0.005 and sigma for terminal atoms of 0.01
Uanis(N3A) \\sim Ueq: with sigma of 0.05 and sigma for terminal atoms of 0.1
Uanis(N3A) \\sim Ueq, Uanis(N3) \\sim Ueq: with sigma of 0.01 and sigma for
terminal atoms of 0.02
Uanis(C2) = Uanis(C2A)
Uanis(F5) = Uanis(F5A)
Uanis(F3) = Uanis(F3A)
Uanis(F4) = Uanis(F4A)
Uanis(O2) = Uanis(O1A)
Uanis(O7) = Uanis(O7A)
Uanis(O9) = Uanis(O9A)
Uanis(C9) = Uanis(C9A)
Uanis(C4) = Uanis(C4A)
Uanis(N4A) = Uanis(N4)
Uanis(C7) = Uanis(C7A)
4. Rigid body (RIGU) restrains
 C2, F3, F4, F5, S6, O7, O2, O9
 with sigma for 1-2 distances of 0.004 and sigma for 1-3 distances of 0.004
5. Others
 Fixed Sof: C2(0.5) F3(0.5) F4(0.5) F5(0.5) S6(0.5) O7(0.5) O2(0.5) O9(0.5)
 S6A(0.5) O7A(0.5) O9A(0.5) O1A(0.5) F5A(0.5) F3A(0.5) F4A(0.5) C2A(0.5)
 N3(0.45) N4(0.55) C3(0.55) H3(0.55) C4(0.55) C5(0.55) H5A(0.55) H5B(0.55)
 C6(0.55) H6(0.55) C7(0.55) H7(0.55) C8(0.55) H8(0.55) C9(0.55) H9(0.55)
 N4A(0.45) C5A(0.45) H5AA(0.45) H5AB(0.45) C4A(0.45) C3A(0.45) H3A(0.45)
 C7A(0.45) H7A(0.45) C6A(0.45) H6A(0.45) C9A(0.45) H9A(0.45) C8A(0.45)
 H8A(0.45) N3A(0.55)
6.a Secondary CH2 refined with riding coordinates:
 C009(H00A,H00B), C00D(H00D,H00E), C5(H5A,H5B), C5A(H5AA,H5AB)
6.b Aromatic/amide H refined with riding coordinates:
 C00A(H00C), C00I(H00I), C3(H3), C6(H6), C7(H7), C8(H8), C9(H9), C3A(H3A),
 C7A(H7A), C6A(H6A), C9A(H9A), C8A(H8A)
;
_olex2_submission_special_instructions 'No special instructions were received'

loop_
_space_group_symop_operation_xyz
'x, y, z'
'-x, -y, -z'

loop_
_atom_site_label
_atom_site_type_symbol
_atom_site_fract_x
_atom_site_fract_y
_atom_site_fract_z
_atom_site_U_iso_or_equiv
_atom_site_adp_type
_atom_site_occupancy
_atom_site_site_symmetry_order
_atom_site_calc_flag
_atom_site_refinement_flags_posn
_atom_site_refinement_flags_adp
_atom_site_refinement_flags_occupancy
_atom_site_disorder_assembly
_atom_site_disorder_group
Cu1 Cu 0.500000 0.500000 0.000000 0.0368(6) Uani 1 2 d S . P D .
O1 O 0.4548(8) 0.1932(7) 0.0290(4) 0.0434(14) Uani 1 1 d . . . . .
N1 N 0.1992(9) 0.5011(8) 0.0030(4) 0.0346(14) Uani 1 1 d . . . . .
N2 N 0.5064(10) 0.4233(10) 0.1232(4) 0.0445(17) Uani 1 1 d D . . . .
C008 C 0.1348(11) 0.3565(9) -0.0081(5) 0.0320(16) Uani 1 1 d . . . . .
C009 C 0.2839(11) 0.1997(10) -0.0186(5) 0.0376(18) Uani 1 1 d . . . . .
H00A H 0.224260 0.090565 0.001414 0.045 Uiso 1 1 calc R U . . .
H00B H 0.324110 0.207270 -0.079162 0.045 Uiso 1 1 calc R U . . .
C00A C 0.0683(10) 0.6445(9) 0.0099(5) 0.0322(16) Uani 1 1 d . . . . .
H00C H 0.114508 0.748783 0.016262 0.039 Uiso 1 1 calc R U . . .
C00B C 0.4774(12) 0.2645(12) 0.1635(6) 0.047(2) Uani 1 1 d . . . . .
C00D C 0.4112(15) 0.1360(11) 0.1188(6) 0.052(2) Uani 1 1 d . . . . .
H00D H 0.482363 0.015878 0.139128 0.062 Uiso 1 1 calc R U . . .
H00E H 0.267240 0.133774 0.129757 0.062 Uiso 1 1 calc R U . . .
C00I C 0.5108(18) 0.2520(17) 0.2471(7) 0.078(4) Uani 1 1 d D . . . .
H00I H 0.472071 0.165415 0.293161 0.094 Uiso 1 1 calc R U . A 1
C2 C 0.109(2) -0.2802(18) 0.2502(8) 0.065(3) Uani 0.5 1 d D U P B 1
F3 F 0.2925(18) -0.251(2) 0.2456(9) 0.092(3) Uani 0.5 1 d D U P B 1
F4 F 0.099(2) -0.4056(17) 0.2077(9) 0.093(3) Uani 0.5 1 d D U P B 1
F5 F 0.0594(17) -0.3436(16) 0.3296(7) 0.070(2) Uani 0.5 1 d D U P B 1
S6 S -0.0555(13) -0.0786(9) 0.2070(6) 0.0435(17) Uani 0.5 1 d D U P B 1
O7 O -0.013(2) 0.0414(17) 0.2563(9) 0.064(3) Uani 0.5 1 d D U P B 1
O2 O 0.022(3) -0.054(3) 0.1197(8) 0.056(4) Uani 0.5 1 d D U P B 1
O9 O -0.2477(18) -0.135(3) 0.2195(10) 0.051(3) Uani 0.5 1 d D U P B 1
S6A S -0.0507(16) -0.1422(10) 0.2158(7) 0.063(3) Uani 0.5 1 d D . P C 2
O7A O 0.066(2) -0.3149(16) 0.2442(10) 0.064(3) Uani 0.5 1 d D . P C 2
O9A O -0.012(3) -0.048(3) 0.1305(9) 0.051(3) Uani 0.5 1 d D . P C 2
O1A O -0.260(2) -0.127(3) 0.2414(11) 0.056(4) Uani 0.5 1 d D . P C 2
F5A F 0.2346(16) -0.0384(16) 0.2824(7) 0.070(2) Uani 0.5 1 d D . P C 2
F3A F -0.022(2) -0.067(2) 0.3622(8) 0.092(3) Uani 0.5 1 d D . P C 2
F4A F -0.028(2) 0.1519(17) 0.2593(9) 0.093(3) Uani 0.5 1 d D . P C 2
C2A C 0.040(2) -0.016(2) 0.2833(10) 0.065(3) Uani 0.5 1 d D . P C 2
N3 N 0.603(2) 0.486(2) 0.1784(9) 0.028(3) Uani 0.45 1 d D U P D 1
N4 N 0.608(2) 0.3837(18) 0.2517(8) 0.047(3) Uani 0.55 1 d D U P D 1
C3 C 0.430(3) 0.364(3) 0.4329(11) 0.061(5) Uani 0.55 1 d D U P D 1
H3 H 0.338172 0.438443 0.394883 0.074 Uiso 0.55 1 calc R U P D 1
C4 C 0.641(2) 0.327(2) 0.4090(9) 0.046(3) Uani 0.55 1 d D U P D 1
C5 C 0.702(3) 0.422(2) 0.3224(9) 0.053(4) Uani 0.55 1 d D U P D 1
H5A H 0.671642 0.550767 0.320774 0.064 Uiso 0.55 1 calc R U P D 1
H5B H 0.847056 0.392522 0.313979 0.064 Uiso 0.55 1 calc R U P D 1
C6 C 0.504(3) 0.186(3) 0.5658(13) 0.065(5) Uani 0.55 1 d D U P D 1
H6 H 0.459263 0.136179 0.621321 0.079 Uiso 0.55 1 calc R U P D 1
C7 C 0.371(3) 0.286(3) 0.5134(12) 0.069(4) Uani 0.55 1 d D U P D 1
H7 H 0.235626 0.303324 0.531556 0.083 Uiso 0.55 1 calc R U P D 1
C8 C 0.768(3) 0.221(3) 0.4635(11) 0.066(5) Uani 0.55 1 d D U P D 1
H8 H 0.903022 0.193291 0.446464 0.079 Uiso 0.55 1 calc R U P D 1
C9 C 0.702(3) 0.152(3) 0.5438(13) 0.074(5) Uani 0.55 1 d D U P D 1
H9 H 0.791456 0.080711 0.583539 0.089 Uiso 0.55 1 calc R U P D 1
N4A N 0.511(3) 0.4338(19) 0.2487(9) 0.047(3) Uani 0.45 1 d D U P D 2
C5A C 0.546(4) 0.512(3) 0.3204(11) 0.061(6) Uani 0.45 1 d D U P D 2
H5AA H 0.463605 0.629105 0.316107 0.074 Uiso 0.45 1 calc R U P D 2
H5AB H 0.686963 0.528428 0.318347 0.074 Uiso 0.45 1 calc R U P D 2
C4A C 0.496(3) 0.394(3) 0.4035(11) 0.046(3) Uani 0.45 1 d D U P D 2
C3A C 0.285(3) 0.427(3) 0.4270(13) 0.066(6) Uani 0.45 1 d D U P D 2
H3A H 0.197170 0.514201 0.392429 0.079 Uiso 0.45 1 calc R U P D 2
C7A C 0.218(4) 0.327(3) 0.5014(14) 0.069(4) Uani 0.45 1 d D U P D 2
H7A H 0.081869 0.341941 0.518416 0.083 Uiso 0.45 1 calc R U P D 2
C6A C 0.348(4) 0.209(4) 0.5491(17) 0.088(9) Uani 0.45 1 d D U P D 2
H6A H 0.300790 0.146832 0.601705 0.105 Uiso 0.45 1 calc R U P D 2
C9A C 0.544(4) 0.172(4) 0.5271(16) 0.074(5) Uani 0.45 1 d D U P D 2
H9A H 0.628144 0.078668 0.560306 0.089 Uiso 0.45 1 calc R U P D 2
C8A C 0.616(4) 0.275(4) 0.4547(16) 0.085(8) Uani 0.45 1 d D U P D 2
H8A H 0.754324 0.259483 0.441117 0.102 Uiso 0.45 1 calc R U P D 2
N3A N 0.525(3) 0.540(2) 0.1735(11) 0.058(5) Uani 0.55 1 d D U P D 2

loop_
_atom_site_aniso_label
_atom_site_aniso_U_11
_atom_site_aniso_U_22
_atom_site_aniso_U_33
_atom_site_aniso_U_23
_atom_site_aniso_U_13
_atom_site_aniso_U_12
Cu1 0.0229(9) 0.0430(10) 0.0507(10) -0.0162(7) -0.0072(7) -0.0113(7)
O1 0.030(3) 0.044(3) 0.060(4) -0.025(3) -0.021(3) 0.010(2)
N1 0.025(3) 0.033(3) 0.047(4) -0.005(3) -0.010(3) -0.009(3)
N2 0.036(4) 0.059(5) 0.048(4) -0.020(3) -0.003(3) -0.021(3)
C008 0.032(4) 0.027(4) 0.039(4) -0.006(3) -0.011(3) -0.006(3)
C009 0.030(4) 0.029(4) 0.058(5) -0.015(3) -0.017(3) 0.000(3)
C00A 0.029(4) 0.031(4) 0.041(4) -0.010(3) -0.008(3) -0.009(3)
C00B 0.035(4) 0.055(5) 0.056(5) -0.012(4) -0.008(4) -0.010(4)
C00D 0.061(6) 0.036(4) 0.060(6) -0.016(4) -0.029(5) 0.006(4)
C00I 0.105(9) 0.103(9) 0.051(6) -0.031(6) 0.006(6) -0.074(8)
C2 0.068(6) 0.056(6) 0.074(6) -0.009(4) -0.029(5) -0.006(4)
F3 0.075(5) 0.115(7) 0.091(6) -0.023(5) -0.022(4) -0.018(5)
F4 0.113(8) 0.070(5) 0.102(6) -0.023(5) -0.028(5) -0.011(5)
F5 0.069(5) 0.070(5) 0.073(4) -0.006(4) -0.031(4) -0.010(4)
S6 0.039(3) 0.041(4) 0.054(3) -0.008(3) -0.013(2) -0.014(3)
O7 0.072(7) 0.045(5) 0.073(6) -0.003(4) -0.026(5) -0.005(4)
O2 0.046(6) 0.059(8) 0.064(6) -0.005(5) -0.010(4) -0.011(5)
O9 0.048(6) 0.056(7) 0.050(6) -0.009(5) -0.016(4) -0.011(5)
S6A 0.066(4) 0.060(6) 0.071(4) -0.013(4) -0.029(3) -0.019(4)
O7A 0.072(7) 0.045(5) 0.073(6) -0.003(4) -0.026(5) -0.005(4)
O9A 0.048(6) 0.056(7) 0.050(6) -0.009(5) -0.016(4) -0.011(5)
O1A 0.046(6) 0.059(8) 0.064(6) -0.005(5) -0.010(4) -0.011(5)
F5A 0.069(5) 0.070(5) 0.073(4) -0.006(4) -0.031(4) -0.010(4)
F3A 0.075(5) 0.115(7) 0.091(6) -0.023(5) -0.022(4) -0.018(5)
F4A 0.113(8) 0.070(5) 0.102(6) -0.023(5) -0.028(5) -0.011(5)
C2A 0.068(6) 0.056(6) 0.074(6) -0.009(4) -0.029(5) -0.006(4)
N3 0.032(5) 0.026(5) 0.028(5) -0.003(4) -0.005(4) -0.008(4)
N4 0.045(4) 0.052(4) 0.047(4) -0.011(3) -0.007(3) -0.013(3)
C3 0.065(7) 0.062(6) 0.060(6) -0.017(5) -0.004(5) -0.014(5)
C4 0.051(4) 0.045(4) 0.047(4) -0.014(3) -0.005(3) -0.012(3)
C5 0.056(6) 0.055(6) 0.052(6) -0.009(4) -0.009(4) -0.016(4)
C6 0.072(7) 0.058(6) 0.066(7) -0.012(5) 0.003(5) -0.014(5)
C7 0.074(5) 0.068(5) 0.068(5) -0.016(3) -0.002(3) -0.013(4)
C8 0.070(7) 0.063(6) 0.066(6) -0.015(5) -0.010(5) -0.009(5)
C9 0.080(6) 0.070(5) 0.074(5) -0.015(3) -0.004(3) -0.012(4)
N4A 0.045(4) 0.052(4) 0.047(4) -0.011(3) -0.007(3) -0.013(3)
C5A 0.065(7) 0.061(7) 0.061(7) -0.017(5) -0.003(5) -0.015(5)
C4A 0.051(4) 0.045(4) 0.047(4) -0.014(3) -0.005(3) -0.012(3)
C3A 0.067(7) 0.066(7) 0.065(7) -0.014(5) -0.003(5) -0.013(5)
C7A 0.074(5) 0.068(5) 0.068(5) -0.016(3) -0.002(3) -0.013(4)
C6A 0.091(10) 0.087(10) 0.086(10) -0.020(5) -0.005(5) -0.014(5)
C9A 0.080(6) 0.070(5) 0.074(5) -0.015(3) -0.004(3) -0.012(4)
C8A 0.087(9) 0.086(9) 0.086(9) -0.020(5) -0.003(5) -0.016(5)
N3A 0.049(8) 0.069(9) 0.064(8) -0.024(7) 0.000(6) -0.017(7)

loop_
_atom_type_symbol
_atom_type_description
_atom_type_scat_dispersion_real
_atom_type_scat_dispersion_imag
_atom_type_scat_source
C C 0.0181 0.0091 'International Tables Vol C Tables 4.2.6.8 and 6.1.1.4'
H H 0.0000 0.0000 'International Tables Vol C Tables 4.2.6.8 and 6.1.1.4'
Cu Cu -1.9646 0.5888 'International Tables Vol C Tables 4.2.6.8 and 6.1.1.4'
F F 0.0727 0.0534 'International Tables Vol C Tables 4.2.6.8 and 6.1.1.4'
N N 0.0311 0.0180 'International Tables Vol C Tables 4.2.6.8 and 6.1.1.4'
O O 0.0492 0.0322 'International Tables Vol C Tables 4.2.6.8 and 6.1.1.4'
S S 0.3331 0.5567 'International Tables Vol C Tables 4.2.6.8 and 6.1.1.4'

loop_
_geom_angle_atom_site_label_1
_geom_angle_atom_site_label_2
_geom_angle_atom_site_label_3
_geom_angle
_geom_angle_site_symmetry_1
_geom_angle_site_symmetry_3
_geom_angle_publ_flag
O1 Cu1 O1 180.0 . 2_665 ?
N1 Cu1 O1 105.7(2) . 2_665 ?
N1 Cu1 O1 74.3(2) 2_665 2_665 ?
N1 Cu1 O1 105.7(2) 2_665 . ?
N1 Cu1 O1 74.3(2) . . ?
N1 Cu1 N1 180.0 2_665 . ?
N2 Cu1 O1 105.6(2) 2_665 . ?
N2 Cu1 O1 74.4(2) 2_665 2_665 ?
N2 Cu1 O1 105.6(2) . 2_665 ?
N2 Cu1 O1 74.4(2) . . ?
N2 Cu1 N1 91.7(3) 2_665 2_665 ?
N2 Cu1 N1 88.3(3) 2_665 . ?
N2 Cu1 N1 91.7(3) . . ?
N2 Cu1 N1 88.3(3) . 2_665 ?
N2 Cu1 N2 180.0 2_665 . ?
C009 O1 Cu1 101.6(4) . . ?
C009 O1 C00D 110.7(6) . . ?
C00D O1 Cu1 109.5(4) . . ?
C008 N1 Cu1 118.0(5) . . ?
C008 N1 C00A 119.5(6) . . ?
C00A N1 Cu1 122.4(5) . . ?
C00B N2 Cu1 123.4(6) . . ?
C00B N2 N3 104.7(9) . . ?
C00B N2 N3A 115.7(10) . . ?
N3 N2 Cu1 128.2(8) . . ?
N3A N2 Cu1 120.7(9) . . ?
N1 C008 C009 118.6(6) . . ?
N1 C008 C00A 119.4(7) . 2_565 ?
C00A C008 C009 122.0(6) 2_565 . ?
O1 C009 C008 110.0(6) . . ?
O1 C009 H00A 109.7 . . ?
O1 C009 H00B 109.7 . . ?
C008 C009 H00A 109.7 . . ?
C008 C009 H00B 109.7 . . ?
H00A C009 H00B 108.2 . . ?
N1 C00A C008 121.1(6) . 2_565 ?
N1 C00A H00C 119.4 . . ?
C008 C00A H00C 119.4 2_565 . ?
N2 C00B C00D 121.6(8) . . ?
N2 C00B C00I 107.5(8) . . ?
C00I C00B C00D 130.9(9) . . ?
O1 C00D C00B 107.6(7) . . ?
O1 C00D H00D 110.2 . . ?
O1 C00D H00E 110.2 . . ?
C00B C00D H00D 110.2 . . ?
C00B C00D H00E 110.2 . . ?
H00D C00D H00E 108.5 . . ?
C00B C00I H00I 126.4 . . ?
C00B C00I N4A 100.3(11) . . ?
N4 C00I C00B 107.2(10) . . ?
N4 C00I H00I 126.4 . . ?
F3 C2 F4 108.3(13) . . ?
F3 C2 F5 108.7(12) . . ?
F3 C2 S6 110.5(11) . . ?
F4 C2 S6 110.7(10) . . ?
F5 C2 F4 106.5(12) . . ?
F5 C2 S6 111.9(10) . . ?
O7 S6 C2 102.0(8) . . ?
O7 S6 O2 116.8(12) . . ?
O7 S6 O9 118.2(10) . . ?
O2 S6 C2 98.6(10) . . ?
O9 S6 C2 102.5(9) . . ?
O9 S6 O2 114.2(11) . . ?
O7A S6A C2A 100.3(9) . . ?
O9A S6A O7A 118.3(12) . . ?
O9A S6A O1A 113.4(11) . . ?
O9A S6A C2A 104.5(10) . . ?
O1A S6A O7A 115.6(11) . . ?
O1A S6A C2A 101.4(10) . . ?
F5A C2A S6A 112.1(11) . . ?
F5A C2A F3A 106.9(13) . . ?
F3A C2A S6A 110.2(11) . . ?
F4A C2A S6A 109.7(11) . . ?
F4A C2A F5A 109.9(13) . . ?
F4A C2A F3A 107.9(14) . . ?
N4 N3 N2 111.3(11) . . ?
C00I N4 C5 131.1(13) . . ?
N3 N4 C00I 106.9(11) . . ?
N3 N4 C5 122.1(12) . . ?
C4 C3 H3 121.8 . . ?
C7 C3 H3 121.8 . . ?
C7 C3 C4 116.4(19) . . ?
C3 C4 C5 115.0(15) . . ?
C8 C4 C3 120.6(15) . . ?
C8 C4 C5 124.3(16) . . ?
N4 C5 C4 115.8(12) . . ?
N4 C5 H5A 108.3 . . ?
N4 C5 H5B 108.3 . . ?
C4 C5 H5A 108.3 . . ?
C4 C5 H5B 108.3 . . ?
H5A C5 H5B 107.4 . . ?
C7 C6 H6 118.4 . . ?
C7 C6 C9 123.3(19) . . ?
C9 C6 H6 118.4 . . ?
C3 C7 H7 119.8 . . ?
C6 C7 C3 120(2) . . ?
C6 C7 H7 119.8 . . ?
C4 C8 H8 119.9 . . ?
C4 C8 C9 120(2) . . ?
C9 C8 H8 119.9 . . ?
C6 C9 C8 119(2) . . ?
C6 C9 H9 120.5 . . ?
C8 C9 H9 120.5 . . ?
C00I N4A C5A 128.4(14) . . ?
N3A N4A C00I 115.5(12) . . ?
N3A N4A C5A 114.3(13) . . ?
N4A C5A H5AA 109.5 . . ?
N4A C5A H5AB 109.5 . . ?
N4A C5A C4A 110.7(15) . . ?
H5AA C5A H5AB 108.1 . . ?
C4A C5A H5AA 109.5 . . ?
C4A C5A H5AB 109.5 . . ?
C3A C4A C5A 111.4(17) . . ?
C8A C4A C5A 129(2) . . ?
C8A C4A C3A 119.5(17) . . ?
C4A C3A H3A 121.2 . . ?
C7A C3A C4A 118(2) . . ?
C7A C3A H3A 121.2 . . ?
C3A C7A H7A 120.4 . . ?
C6A C7A C3A 119(2) . . ?
C6A C7A H7A 120.4 . . ?
C7A C6A H6A 117.9 . . ?
C7A C6A C9A 124(2) . . ?
C9A C6A H6A 117.9 . . ?
C6A C9A H9A 121.2 . . ?
C6A C9A C8A 118(2) . . ?
C8A C9A H9A 121.2 . . ?
C4A C8A C9A 122(2) . . ?
C4A C8A H8A 119.2 . . ?
C9A C8A H8A 119.2 . . ?
N4A N3A N2 98.9(13) . . ?

loop_
_geom_bond_atom_site_label_1
_geom_bond_atom_site_label_2
_geom_bond_distance
_geom_bond_site_symmetry_2
_geom_bond_publ_flag
Cu1 O1 2.418(6) 2_665 ?
Cu1 O1 2.418(6) . ?
Cu1 N1 2.055(6) 2_665 ?
Cu1 N1 2.055(6) . ?
Cu1 N2 1.962(7) . ?
Cu1 N2 1.962(7) 2_665 ?
O1 C009 1.439(8) . ?
O1 C00D 1.452(11) . ?
N1 C008 1.331(9) . ?
N1 C00A 1.338(10) . ?
N2 C00B 1.317(12) . ?
N2 N3 1.364(13) . ?
N2 N3A 1.371(14) . ?
C008 C009 1.495(10) . ?
C008 C00A 1.395(10) 2_565 ?
C009 H00A 0.9900 . ?
C009 H00B 0.9900 . ?
C00A H00C 0.9500 . ?
C00B C00D 1.500(11) . ?
C00B C00I 1.371(13) . ?
C00D H00D 0.9900 . ?
C00D H00E 0.9900 . ?
C00I H00I 0.9500 . ?
C00I N4 1.331(15) . ?
C00I N4A 1.432(17) . ?
C2 F3 1.309(11) . ?
C2 F4 1.325(11) . ?
C2 F5 1.316(11) . ?
C2 S6 1.826(13) . ?
S6 O7 1.431(10) . ?
S6 O2 1.457(11) . ?
S6 O9 1.442(10) . ?
S6A O7A 1.458(12) . ?
S6A O9A 1.450(12) . ?
S6A O1A 1.452(12) . ?
S6A C2A 1.823(16) . ?
F5A C2A 1.314(13) . ?
F3A C2A 1.316(14) . ?
F4A C2A 1.309(14) . ?
N3 N4 1.286(19) . ?
N4 C5 1.464(16) . ?
C3 H3 0.9500 . ?
C3 C4 1.47(2) . ?
C3 C7 1.38(2) . ?
C4 C5 1.504(19) . ?
C4 C8 1.34(2) . ?
C5 H5A 0.9900 . ?
C5 H5B 0.9900 . ?
C6 H6 0.9500 . ?
C6 C7 1.33(3) . ?
C6 C9 1.37(3) . ?
C7 H7 0.9500 . ?
C8 H8 0.9500 . ?
C8 C9 1.37(2) . ?
C9 H9 0.9500 . ?
N4A C5A 1.473(19) . ?
N4A N3A 1.33(2) . ?
C5A H5AA 0.9900 . ?
C5A H5AB 0.9900 . ?
C5A C4A 1.51(2) . ?
C4A C3A 1.46(3) . ?
C4A C8A 1.33(3) . ?
C3A H3A 0.9500 . ?
C3A C7A 1.38(2) . ?
C7A H7A 0.9500 . ?
C7A C6A 1.34(3) . ?
C6A H6A 0.9500 . ?
C6A C9A 1.36(3) . ?
C9A H9A 0.9500 . ?
C9A C8A 1.38(3) . ?
C8A H8A 0.9500 . ?

loop_
_geom_torsion_atom_site_label_1
_geom_torsion_atom_site_label_2
_geom_torsion_atom_site_label_3
_geom_torsion_atom_site_label_4
_geom_torsion
_geom_torsion_site_symmetry_1
_geom_torsion_site_symmetry_2
_geom_torsion_site_symmetry_3
_geom_torsion_site_symmetry_4
_geom_torsion_publ_flag
Cu1 O1 C009 C008 -41.8(7) . . . . ?
Cu1 O1 C00D C00B -19.0(7) . . . . ?
Cu1 N1 C008 C009 2.4(9) . . . . ?
Cu1 N1 C008 C00A -177.4(5) . . . 2_565 ?
Cu1 N1 C00A C008 177.2(5) . . . 2_565 ?
Cu1 N2 C00B C00D -7.9(12) . . . . ?
Cu1 N2 C00B C00I 174.4(7) . . . . ?
Cu1 N2 N3 N4 -167.3(10) . . . . ?
Cu1 N2 N3A N4A 176.8(10) . . . . ?
N1 C008 C009 O1 31.7(10) . . . . ?
N2 C00B C00D O1 19.3(11) . . . . ?
N2 C00B C00I N4 -15.8(14) . . . . ?
N2 C00B C00I N4A 13.8(13) . . . . ?
N2 N3 N4 C00I -0.9(19) . . . . ?
N2 N3 N4 C5 -179.5(14) . . . . ?
C008 N1 C00A C008 1.7(12) . . . 2_565 ?
C009 O1 C00D C00B -130.2(7) . . . . ?
C00A N1 C008 C009 178.0(7) . . . . ?
C00A N1 C008 C00A -1.7(12) . . . 2_565 ?
C00A C008 C009 O1 -148.5(7) 2_565 . . . ?
C00B N2 N3 N4 -8.9(17) . . . . ?
C00B N2 N3A N4A 2.2(17) . . . . ?
C00B C00I N4 N3 10.1(18) . . . . ?
C00B C00I N4 C5 -171.5(16) . . . . ?
C00B C00I N4A C5A -177.8(18) . . . . ?
C00B C00I N4A N3A -14.0(19) . . . . ?
C00D O1 C009 C008 74.3(8) . . . . ?
C00D C00B C00I N4 166.8(11) . . . . ?
C00D C00B C00I N4A -163.6(11) . . . . ?
C00I C00B C00D O1 -163.6(10) . . . . ?
C00I N4 C5 C4 -17(3) . . . . ?
C00I N4A C5A C4A -25(3) . . . . ?
C00I N4A N3A N2 8(2) . . . . ?
F3 C2 S6 O7 -55.8(13) . . . . ?
F3 C2 S6 O2 64.1(14) . . . . ?
F3 C2 S6 O9 -178.6(12) . . . . ?
F4 C2 S6 O7 -175.8(12) . . . . ?
F4 C2 S6 O2 -55.9(14) . . . . ?
F4 C2 S6 O9 61.4(13) . . . . ?
F5 C2 S6 O7 65.5(12) . . . . ?
F5 C2 S6 O2 -174.5(13) . . . . ?
F5 C2 S6 O9 -57.3(12) . . . . ?
O7A S6A C2A F5A 49.2(13) . . . . ?
O7A S6A C2A F3A -69.8(13) . . . . ?
O7A S6A C2A F4A 171.5(13) . . . . ?
O9A S6A C2A F5A -73.9(14) . . . . ?
O9A S6A C2A F3A 167.1(13) . . . . ?
O9A S6A C2A F4A 48.5(15) . . . . ?
O1A S6A C2A F5A 168.1(13) . . . . ?
O1A S6A C2A F3A 49.1(14) . . . . ?
O1A S6A C2A F4A -69.5(14) . . . . ?
N3 N2 C00B C00D -167.6(10) . . . . ?
N3 N2 C00B C00I 14.7(12) . . . . ?
N3 N4 C5 C4 161.3(17) . . . . ?
C3 C4 C5 N4 -61(2) . . . . ?
C3 C4 C8 C9 -3(3) . . . . ?
C4 C3 C7 C6 2(3) . . . . ?
C4 C8 C9 C6 3(3) . . . . ?
C5 C4 C8 C9 174.4(17) . . . . ?
C7 C3 C4 C5 -176.9(16) . . . . ?
C7 C3 C4 C8 1(3) . . . . ?
C7 C6 C9 C8 -1(3) . . . . ?
C8 C4 C5 N4 121.7(19) . . . . ?
C9 C6 C7 C3 -1(3) . . . . ?
N4A C5A C4A C3A -85(2) . . . . ?
N4A C5A C4A C8A 97(3) . . . . ?
C5A N4A N3A N2 173.8(16) . . . . ?
C5A C4A C3A C7A 179(2) . . . . ?
C5A C4A C8A C9A -177(2) . . . . ?
C4A C3A C7A C6A 2(4) . . . . ?
C3A C4A C8A C9A 4(4) . . . . ?
C3A C7A C6A C9A -4(5) . . . . ?
C7A C6A C9A C8A 6(5) . . . . ?
C6A C9A C8A C4A -6(5) . . . . ?
C8A C4A C3A C7A -2(3) . . . . ?
N3A N2 C00B C00D 166.5(11) . . . . ?
N3A N2 C00B C00I -11.2(14) . . . . ?
N3A N4A C5A C4A 171.1(18) . . . . ?
